data_2228129
loop_
_publ_author_name
'Zha, Mei-Qin'
'Li, Xing'
'Bing, Yue'
'Lu, Yue'

_publ_section_title
;
 (\m-4,4'-Bipyridine-\k^2^<i>N</i>:<i>N</i>')bis[bis(<i>N</i>,<i>N</i>-dimethyldithiocarbamato-\k^2^<i>S</i>,<i>S</i>')zinc(II)]
;
_journal_coeditor_code XU5042
_journal_issue 11
_journal_name_full 'Acta Crystallographica Section E'
_journal_page_first m1465
_journal_paper_doi 10.1107/S1600536810042650
_journal_volume 66
_journal_year 2010
_chemical_formula_iupac '[Zn2 (C3 H6 N S2)4 (C10 H8 N2)]'
_chemical_formula_moiety 'C22 H32 N6 S8 Zn2'
_chemical_formula_sum 'C22 H32 N6 S8 Zn2'
_chemical_formula_weight 767.76
_chemical_name_systematic
;
(\m-4,4'-Bipyridine-\k^2^<i>N</i>:<i>N</i>')bis[bis(<i>N</i>,<i>N</i>-
dimethyldithiocarbamato-\k^2^<i>S</i>,<i>S</i>')zinc(II)]
;
_space_group_IT_number 14
_symmetry_cell_setting monoclinic
_symmetry_space_group_name_Hall '-P 2ybc'
_symmetry_space_group_name_H-M 'P 1 21/c 1'
_atom_sites_solution_hydrogens geom
_atom_sites_solution_primary direct
_atom_sites_solution_secondary difmap
_audit_creation_method SHELXL-97
_cell_angle_alpha 90.00
_cell_angle_beta 100.0700(10)
_cell_angle_gamma 90.00
_cell_formula_units_Z 2
_cell_length_a 8.0490(8)
_cell_length_b 13.8770(14)
_cell_length_c 14.8134(14)
_cell_measurement_reflns_used 14059
_cell_measurement_temperature 173(2)
_cell_measurement_theta_max 27.52
_cell_measurement_theta_min 2.03
_cell_volume 1629.1(3)
_computing_cell_refinement 'SAINT (Bruker, 2001)'
_computing_data_collection 'SMART (Bruker, 2001)'
_computing_data_reduction 'SAINT (Bruker, 2001)'
_computing_molecular_graphics 'SHELXTL (Sheldrick, 2008)'
_computing_publication_material 'SHELXTL (Sheldrick, 2008)'
_computing_structure_refinement 'SHELXTL (Sheldrick, 2008)'
_computing_structure_solution 'SHELXTL (Sheldrick, 2008)'
_diffrn_ambient_temperature 173(2)
_diffrn_measured_fraction_theta_full 0.999
_diffrn_measured_fraction_theta_max 0.999
_diffrn_measurement_device_type 'Bruker SMART 1000 CCD area-detector'
_diffrn_measurement_method '\f and \w scans'
_diffrn_radiation_monochromator graphite
_diffrn_radiation_source 'fine-focus sealed tube'
_diffrn_radiation_type MoK\a
_diffrn_radiation_wavelength 0.71073
_diffrn_reflns_av_R_equivalents 0.0440
_diffrn_reflns_av_sigmaI/netI 0.0402
_diffrn_reflns_limit_h_max 10
_diffrn_reflns_limit_h_min -10
_diffrn_reflns_limit_k_max 15
_diffrn_reflns_limit_k_min -18
_diffrn_reflns_limit_l_max 19
_diffrn_reflns_limit_l_min -18
_diffrn_reflns_number 14059
_diffrn_reflns_theta_full 27.52
_diffrn_reflns_theta_max 27.52
_diffrn_reflns_theta_min 2.03
_diffrn_standards_number 0
_exptl_absorpt_coefficient_mu 2.009
_exptl_absorpt_correction_T_max 0.770
_exptl_absorpt_correction_T_min 0.540
_exptl_absorpt_correction_type multi-scan
_exptl_absorpt_process_details '(SADABS; Bruker, 2001)'
_exptl_crystal_colour yellow
_exptl_crystal_density_diffrn 1.565
_exptl_crystal_density_method 'not measured'
_exptl_crystal_description block
_exptl_crystal_F_000 788
_exptl_crystal_size_max 0.34
_exptl_crystal_size_mid 0.26
_exptl_crystal_size_min 0.13
_refine_diff_density_max 1.207
_refine_diff_density_min -1.947
_refine_ls_extinction_method none
_refine_ls_goodness_of_fit_ref 1.036
_refine_ls_hydrogen_treatment constr
_refine_ls_matrix_type full
_refine_ls_number_parameters 170
_refine_ls_number_reflns 3754
_refine_ls_number_restraints 0
_refine_ls_restrained_S_all 1.036
_refine_ls_R_factor_all 0.0490
_refine_ls_R_factor_gt 0.0401
_refine_ls_shift/su_max 0.000
_refine_ls_shift/su_mean 0.000
_refine_ls_structure_factor_coef Fsqd
_refine_ls_weighting_details 'calc w=1/[\s^2^(Fo^2^)+(0.0365P)^2^+3.8184P] where P=(Fo^2^+2Fc^2^)/3'
_refine_ls_weighting_scheme calc
_refine_ls_wR_factor_gt 0.0945
_refine_ls_wR_factor_ref 0.1010
_reflns_number_gt 3205
_reflns_number_total 3754
_reflns_threshold_expression I>2sigma(I)
_cod_data_source_file xu5042.cif
_cod_data_source_block I
_cod_original_sg_symbol_H-M 'P 21/c'
_cod_database_code 2228129
_cod_database_fobs_code 2228129

loop_
_symmetry_equiv_pos_as_xyz
'x, y, z'
'-x, y+1/2, -z+1/2'
'-x, -y, -z'
'x, -y-1/2, z-1/2'

loop_
_atom_site_type_symbol
_atom_site_label
_atom_site_fract_x
_atom_site_fract_y
_atom_site_fract_z
_atom_site_U_iso_or_equiv
_atom_site_adp_type
_atom_site_calc_flag
_atom_site_refinement_flags
_atom_site_occupancy
_atom_site_disorder_assembly
_atom_site_disorder_group
Zn Zn1 0.13314(4) 0.27435(3) 0.24330(2) 0.02256(11) Uani d . 1 . .
S S1 0.08181(9) 0.16003(5) 0.10290(5) 0.02256(11) Uani d . 1 . .
S S2 -0.12799(10) 0.31820(6) 0.15575(6) 0.02636(18) Uani d . 1 . .
S S3 0.39861(9) 0.33093(6) 0.22187(5) 0.02260(17) Uani d . 1 . .
S S4 0.21808(10) 0.41611(6) 0.35942(6) 0.02694(18) Uani d . 1 . .
C C1 -0.0291(4) 0.1060(2) 0.3154(2) 0.0286(7) Uani d . 1 . .
H H1A -0.0887 0.1049 0.2541 0.034 Uiso calc R 1 . .
C C2 -0.0689(4) 0.0385(2) 0.3764(2) 0.0292(7) Uani d . 1 . .
H H2A -0.1562 -0.0069 0.3570 0.035 Uiso calc R 1 . .
C C3 0.0183(4) 0.0363(2) 0.46632(19) 0.0183(6) Uani d . 1 . .
C C4 0.1429(4) 0.1065(2) 0.4901(2) 0.0236(6) Uani d . 1 . .
H H4A 0.2065 0.1084 0.5504 0.028 Uiso calc R 1 . .
C C5 0.1731(4) 0.1731(2) 0.4255(2) 0.0235(6) Uani d . 1 . .
H H5A 0.2568 0.2209 0.4434 0.028 Uiso calc R 1 . .
C C6 -0.1905(5) 0.1389(3) -0.0636(3) 0.0444(10) Uani d . 1 . .
H H6A -0.0751 0.1136 -0.0503 0.067 Uiso calc R 1 . .
H H6B -0.2123 0.1658 -0.1257 0.067 Uiso calc R 1 . .
H H6C -0.2706 0.0867 -0.0591 0.067 Uiso calc R 1 . .
C C7 -0.3640(5) 0.2736(4) -0.0185(3) 0.0495(11) Uani d . 1 . .
H H7A -0.4042 0.2895 0.0385 0.074 Uiso calc R 1 . .
H H7B -0.4514 0.2375 -0.0591 0.074 Uiso calc R 1 . .
H H7C -0.3387 0.3332 -0.0489 0.074 Uiso calc R 1 . .
C C8 -0.0971(4) 0.2285(2) 0.0785(2) 0.0230(6) Uani d . 1 . .
C C9 0.6095(5) 0.5119(3) 0.2449(3) 0.0372(8) Uani d . 1 . .
H H9A 0.5971 0.4609 0.1985 0.056 Uiso calc R 1 . .
H H9B 0.7211 0.5072 0.2836 0.056 Uiso calc R 1 . .
H H9C 0.5976 0.5750 0.2147 0.056 Uiso calc R 1 . .
C C10 0.4667(5) 0.5812(3) 0.3652(3) 0.0362(8) Uani d . 1 . .
H H10A 0.3668 0.5723 0.3939 0.054 Uiso calc R 1 . .
H H10B 0.4570 0.6421 0.3312 0.054 Uiso calc R 1 . .
H H10C 0.5680 0.5825 0.4127 0.054 Uiso calc R 1 . .
C C11 0.3763(4) 0.4248(2) 0.2965(2) 0.0206(6) Uani d . 1 . .
N N1 0.0906(3) 0.17348(17) 0.33906(17) 0.0203(5) Uani d . 1 . .
N N2 -0.2105(3) 0.2147(2) 0.0027(2) 0.0331(7) Uani d . 1 . .
N N3 0.4789(3) 0.50091(19) 0.30182(18) 0.0255(6) Uani d . 1 . .

loop_
_atom_site_aniso_label
_atom_site_aniso_U_11
_atom_site_aniso_U_22
_atom_site_aniso_U_33
_atom_site_aniso_U_12
_atom_site_aniso_U_13
_atom_site_aniso_U_23
Zn1 0.02293(17) 0.02255(18) 0.02164(18) -0.00291(12) 0.00229(12) 0.00392(12)
S1 0.02293(17) 0.02255(18) 0.02164(18) -0.00291(12) 0.00229(12) 0.00392(12)
S2 0.0227(4) 0.0276(4) 0.0287(4) 0.0040(3) 0.0042(3) 0.0005(3)
S3 0.0212(3) 0.0237(4) 0.0230(4) -0.0016(3) 0.0042(3) -0.0034(3)
S4 0.0300(4) 0.0249(4) 0.0284(4) -0.0040(3) 0.0119(3) -0.0024(3)
C1 0.0389(18) 0.0250(16) 0.0183(15) -0.0113(13) -0.0045(13) 0.0017(12)
C2 0.0391(18) 0.0238(16) 0.0216(15) -0.0152(14) -0.0032(13) 0.0036(12)
C3 0.0251(14) 0.0133(13) 0.0171(13) -0.0003(11) 0.0055(11) -0.0020(11)
C4 0.0269(15) 0.0259(16) 0.0167(14) -0.0071(12) 0.0002(11) 0.0008(12)
C5 0.0240(14) 0.0245(16) 0.0217(15) -0.0074(12) 0.0032(12) -0.0016(12)
C6 0.039(2) 0.065(3) 0.0268(18) -0.0130(19) 0.0011(15) -0.0150(18)
C7 0.0289(19) 0.072(3) 0.043(2) 0.0039(19) -0.0056(17) 0.006(2)
C8 0.0222(14) 0.0263(16) 0.0213(15) -0.0054(12) 0.0057(11) 0.0024(12)
C9 0.0364(18) 0.036(2) 0.043(2) -0.0150(15) 0.0175(16) -0.0078(16)
C10 0.042(2) 0.0242(17) 0.045(2) -0.0088(15) 0.0146(16) -0.0106(15)
C11 0.0202(13) 0.0212(14) 0.0190(14) 0.0016(11) -0.0004(11) 0.0035(11)
N1 0.0254(12) 0.0168(12) 0.0186(12) -0.0027(10) 0.0034(10) 0.0014(9)
N2 0.0236(13) 0.0464(18) 0.0279(15) -0.0042(12) 0.0005(11) 0.0005(13)
N3 0.0268(13) 0.0219(13) 0.0290(14) -0.0045(10) 0.0082(11) -0.0022(11)

loop_
_atom_type_symbol
_atom_type_description
_atom_type_scat_dispersion_real
_atom_type_scat_dispersion_imag
_atom_type_scat_source
C C 0.0033 0.0016 'International Tables Vol C Tables 4.2.6.8 and 6.1.1.4'
H H 0.0000 0.0000 'International Tables Vol C Tables 4.2.6.8 and 6.1.1.4'
N N 0.0061 0.0033 'International Tables Vol C Tables 4.2.6.8 and 6.1.1.4'
Zn Zn 0.2839 1.4301 'International Tables Vol C Tables 4.2.6.8 and 6.1.1.4'
S S 0.1246 0.1234 'International Tables Vol C Tables 4.2.6.8 and 6.1.1.4'

loop_
_geom_angle_atom_site_label_1
_geom_angle_atom_site_label_2
_geom_angle_atom_site_label_3
_geom_angle_site_symmetry_1
_geom_angle_site_symmetry_3
_geom_angle
_geom_angle_publ_flag
N1 Zn1 S2 . . 108.37(7) ?
N1 Zn1 S3 . . 125.72(7) ?
S2 Zn1 S3 . . 125.87(3) ?
N1 Zn1 S1 . . 96.55(7) ?
S2 Zn1 S1 . . 73.36(3) ?
S3 Zn1 S1 . . 96.74(3) ?
N1 Zn1 S4 . . 96.52(7) ?
S2 Zn1 S4 . . 105.85(3) ?
S3 Zn1 S4 . . 72.49(3) ?
S1 Zn1 S4 . . 166.41(3) ?
C8 S1 Zn1 . . 80.77(11) ?
C8 S2 Zn1 . . 87.75(11) ?
C11 S3 Zn1 . . 88.10(10) ?
C11 S4 Zn1 . . 80.15(10) ?
N1 C1 C2 . . 122.7(3) ?
N1 C1 H1A . . 118.6 ?
C2 C1 H1A . . 118.6 ?
C1 C2 C3 . . 120.4(3) ?
C1 C2 H2A . . 119.8 ?
C3 C2 H2A . . 119.8 ?
C2 C3 C4 . . 116.4(3) ?
C2 C3 C3 . 3_556 122.1(3) ?
C4 C3 C3 . 3_556 121.5(3) ?
C5 C4 C3 . . 119.8(3) ?
C5 C4 H4A . . 120.1 ?
C3 C4 H4A . . 120.1 ?
N1 C5 C4 . . 123.2(3) ?
N1 C5 H5A . . 118.4 ?
C4 C5 H5A . . 118.4 ?
N2 C6 H6A . . 109.5 ?
N2 C6 H6B . . 109.5 ?
H6A C6 H6B . . 109.5 ?
N2 C6 H6C . . 109.5 ?
H6A C6 H6C . . 109.5 ?
H6B C6 H6C . . 109.5 ?
N2 C7 H7A . . 109.5 ?
N2 C7 H7B . . 109.5 ?
H7A C7 H7B . . 109.5 ?
N2 C7 H7C . . 109.5 ?
H7A C7 H7C . . 109.5 ?
H7B C7 H7C . . 109.5 ?
N2 C8 S1 . . 121.7(3) ?
N2 C8 S2 . . 120.2(3) ?
S1 C8 S2 . . 118.10(18) ?
N3 C9 H9A . . 109.5 ?
N3 C9 H9B . . 109.5 ?
H9A C9 H9B . . 109.5 ?
N3 C9 H9C . . 109.5 ?
H9A C9 H9C . . 109.5 ?
H9B C9 H9C . . 109.5 ?
N3 C10 H10A . . 109.5 ?
N3 C10 H10B . . 109.5 ?
H10A C10 H10B . . 109.5 ?
N3 C10 H10C . . 109.5 ?
H10A C10 H10C . . 109.5 ?
H10B C10 H10C . . 109.5 ?
N3 C11 S4 . . 122.4(2) ?
N3 C11 S3 . . 119.9(2) ?
S4 C11 S3 . . 117.64(17) ?
C5 N1 C1 . . 117.4(3) ?
C5 N1 Zn1 . . 123.2(2) ?
C1 N1 Zn1 . . 119.4(2) ?
C8 N2 C6 . . 121.9(3) ?
C8 N2 C7 . . 121.8(3) ?
C6 N2 C7 . . 116.3(3) ?
C11 N3 C9 . . 123.2(3) ?
C11 N3 C10 . . 121.8(3) ?
C9 N3 C10 . . 115.0(3) ?

loop_
_geom_bond_atom_site_label_1
_geom_bond_atom_site_label_2
_geom_bond_site_symmetry_2
_geom_bond_distance
_geom_bond_publ_flag
Zn1 N1 . 2.064(2) y
Zn1 S1 . 2.5909(9) y
Zn1 S2 . 2.3488(9) y
Zn1 S3 . 2.3495(8) y
Zn1 S4 . 2.6239(9) y
S1 C8 . 1.710(3) ?
S2 C8 . 1.738(3) ?
S3 C11 . 1.738(3) ?
S4 C11 . 1.708(3) ?
C1 N1 . 1.345(4) ?
C1 C2 . 1.378(4) ?
C1 H1A . 0.9500 ?
C2 C3 . 1.393(4) ?
C2 H2A . 0.9500 ?
C3 C4 . 1.398(4) ?
C3 C3 3_556 1.483(6) ?
C4 C5 . 1.383(4) ?
C4 H4A . 0.9500 ?
C5 N1 . 1.335(4) ?
C5 H5A . 0.9500 ?
C6 N2 . 1.467(5) ?
C6 H6A . 0.9800 ?
C6 H6B . 0.9800 ?
C6 H6C . 0.9800 ?
C7 N2 . 1.468(5) ?
C7 H7A . 0.9800 ?
C7 H7B . 0.9800 ?
C7 H7C . 0.9800 ?
C8 N2 . 1.331(4) ?
C9 N3 . 1.466(4) ?
C9 H9A . 0.9800 ?
C9 H9B . 0.9800 ?
C9 H9C . 0.9800 ?
C10 N3 . 1.471(4) ?
C10 H10A . 0.9800 ?
C10 H10B . 0.9800 ?
C10 H10C . 0.9800 ?
C11 N3 . 1.334(4) ?

loop_
_geom_hbond_atom_site_label_D
_geom_hbond_atom_site_label_H
_geom_hbond_atom_site_label_A
_geom_hbond_site_symmetry_A
_geom_hbond_distance_DH
_geom_hbond_distance_HA
_geom_hbond_distance_DA
_geom_hbond_angle_DHA
C4 H4A S3 4_566 0.95 2.86 3.782(3) 164
